data_7223115
loop_
_publ_author_name
'Anthony, Savarimuthu Philip'
'Hariharan, P. S.'
'Kundu, Anu'
'Moon, Dohyun'
'Prabakaran, K.'

_publ_section_title
;
 Stimuli responsive reversible high contrast off-on fluorescence switching
 of simple aryl-ether amine based aggregation induced enhanced emission
 materials
;
_journal_name_full 'RSC Adv.'
_journal_paper_doi 10.1039/C5RA17570D
_journal_year 2015
_chemical_formula_moiety 'C20 H17 N O3'
_chemical_formula_sum 'C20 H17 N O3'
_chemical_formula_weight 319.35
_chemical_name_systematic 2-((E)-(2-phenoxyphenylimino)methyl)-5-methoxyphenol
_space_group_crystal_system monoclinic
_space_group_IT_number 14
_space_group_name_Hall '-P 2ybc'
_space_group_name_H-M_alt 'P 1 21/c 1'
_symmetry_space_group_name_Hall '-P 2ybc'
_symmetry_space_group_name_H-M 'P 1 21/c 1'
_atom_sites_solution_hydrogens geom
_audit_creation_method SHELXL-2014/7
_audit_update_record
;
2015-08-12 deposited with the CCDC.
2015-10-30 downloaded from the CCDC.
;
_cell_angle_alpha 90
_cell_angle_beta 102.86(3)
_cell_angle_gamma 90
_cell_formula_units_Z 4
_cell_length_a 13.709(3)
_cell_length_b 5.9810(12)
_cell_length_c 19.664(4)
_cell_measurement_reflns_used 50558
_cell_measurement_temperature 100(2)
_cell_measurement_theta_max 33.679
_cell_measurement_theta_min 0.349
_cell_volume 1571.9(6)
_computing_cell_refinement '<i>HKL3000sm</i>(Otwinowski & Minor, 1997)'
_computing_data_collection '<i>PAL ADSC Quantum-210 ADX Program</i>(Arvai & Nielsen, 1983)'
_computing_data_reduction '<i>HKL3000sm</i>(Otwinowski & Minor, 1997)'
_computing_molecular_graphics '<i>DIAMOND</i>(Putz, Brandenburg, 2007)'
_computing_publication_material '<i>enCIFer 1.5.1</i>'
_computing_structure_refinement '<i>SHELXL-2014/7</i>(Sheldrick, 2015b)'
_computing_structure_solution '<i>SHELXT-2014/5</i>(Sheldrick, 2015a)'
_diffrn_ambient_temperature 100(2)
_diffrn_measured_fraction_theta_full 0.992
_diffrn_measured_fraction_theta_max 0.995
_diffrn_measurement_device_type 'ADSC Q210 CCD area detector'
_diffrn_measurement_method 'omega scan'
_diffrn_radiation_type synchrotron
_diffrn_radiation_wavelength 0.610
_diffrn_reflns_av_R_equivalents 0.0267
_diffrn_reflns_av_unetI/netI 0.0250
_diffrn_reflns_laue_measured_fraction_full 0.992
_diffrn_reflns_laue_measured_fraction_max 0.995
_diffrn_reflns_limit_h_max 18
_diffrn_reflns_limit_h_min -18
_diffrn_reflns_limit_k_max 8
_diffrn_reflns_limit_k_min -8
_diffrn_reflns_limit_l_max 27
_diffrn_reflns_limit_l_min -27
_diffrn_reflns_number 15118
_diffrn_reflns_point_group_measured_fraction_full 0.992
_diffrn_reflns_point_group_measured_fraction_max 0.995
_diffrn_reflns_theta_full 21.469
_diffrn_reflns_theta_max 24.988
_diffrn_reflns_theta_min 2.616
_diffrn_source 'PLSII 2D bending magnet'
_exptl_absorpt_coefficient_mu 0.067
_exptl_absorpt_correction_T_max 0.993
_exptl_absorpt_correction_T_min 0.981
_exptl_absorpt_correction_type empirical
_exptl_absorpt_process_details '<i>HKL3000sm Scalepack(Otwinowski & Minor, 1997)</i>'
_exptl_crystal_colour yellow
_exptl_crystal_density_diffrn 1.349
_exptl_crystal_description needle
_exptl_crystal_F_000 672
_exptl_crystal_preparation Luminescent
_exptl_crystal_size_max 0.217
_exptl_crystal_size_mid 0.083
_exptl_crystal_size_min 0.082
_refine_diff_density_max 0.365
_refine_diff_density_min -0.325
_refine_diff_density_rms 0.054
_refine_ls_extinction_method none
_refine_ls_goodness_of_fit_ref 1.061
_refine_ls_hydrogen_treatment constr
_refine_ls_matrix_type full
_refine_ls_number_parameters 219
_refine_ls_number_reflns 4356
_refine_ls_number_restraints 0
_refine_ls_restrained_S_all 1.061
_refine_ls_R_factor_all 0.0444
_refine_ls_R_factor_gt 0.0384
_refine_ls_shift/su_max 0.001
_refine_ls_shift/su_mean 0.000
_refine_ls_structure_factor_coef Fsqd
_refine_ls_weighting_details 'w=1/[\s^2^(Fo^2^)+(0.0689P)^2^+0.3875P] where P=(Fo^2^+2Fc^2^)/3'
_refine_ls_weighting_scheme calc
_refine_ls_wR_factor_gt 0.1098
_refine_ls_wR_factor_ref 0.1138
_reflns_Friedel_coverage 0.000
_reflns_number_gt 3840
_reflns_number_total 4356
_reflns_threshold_expression 'I > 2\s(I)'
_cod_data_source_file c5ra17570d2.cif
_cod_data_source_block SPA48
_cod_original_cell_volume 1571.8(6)
_cod_database_code 7223115
_shelx_shelxl_version_number 2014/7
_shelx_space_group_comment
;
The symmetry employed for this shelxl refinement is uniquely defined
by the following loop, which should always be used as a source of
symmetry information in preference to the above space-group names.
They are only intended as comments.
;
_shelx_estimated_absorpt_t_min 0.986
_shelx_estimated_absorpt_t_max 0.995

loop_
_space_group_symop_operation_xyz
'x, y, z'
'-x, y+1/2, -z+1/2'
'-x, -y, -z'
'x, -y-1/2, z-1/2'

loop_
_atom_site_label
_atom_site_type_symbol
_atom_site_fract_x
_atom_site_fract_y
_atom_site_fract_z
_atom_site_U_iso_or_equiv
_atom_site_adp_type
_atom_site_occupancy
_atom_site_site_symmetry_order
_atom_site_calc_flag
_atom_site_refinement_flags_posn
_atom_site_refinement_flags_adp
O1 O 0.50122(5) -0.20421(11) 0.64514(3) 0.01623(15) Uani 1 1 d . .
O2 O 0.71592(5) 0.29659(11) 0.55853(3) 0.01606(15) Uani 1 1 d . .
H2 H 0.7541 0.4053 0.5720 0.024 Uiso 1 1 calc R U
O3 O 0.92238(5) 0.66905(11) 0.55174(3) 0.01579(15) Uani 1 1 d . .
N1 N 0.79288(5) 0.62269(12) 0.63750(4) 0.01192(15) Uani 1 1 d . .
C1 C 0.48472(7) -0.33047(16) 0.58160(5) 0.01841(19) Uani 1 1 d . .
H1A H 0.4504 -0.2366 0.5427 0.028 Uiso 1 1 calc R U
H1B H 0.4433 -0.4613 0.5856 0.028 Uiso 1 1 calc R U
H1C H 0.5492 -0.3797 0.5731 0.028 Uiso 1 1 calc R U
C2 C 0.56021(6) -0.01925(14) 0.64998(4) 0.01190(17) Uani 1 1 d . .
C3 C 0.60949(6) 0.04655(14) 0.59874(4) 0.01215(17) Uani 1 1 d . .
H3 H 0.6022 -0.0373 0.5569 0.015 Uiso 1 1 calc R U
C4 C 0.66994(6) 0.23725(14) 0.60936(4) 0.01115(16) Uani 1 1 d . .
C5 C 0.68216(6) 0.36183(14) 0.67177(4) 0.01087(16) Uani 1 1 d . .
C6 C 0.63041(6) 0.29038(15) 0.72206(4) 0.01322(17) Uani 1 1 d . .
H6 H 0.6376 0.3726 0.7642 0.016 Uiso 1 1 calc R U
C7 C 0.56964(7) 0.10445(15) 0.71190(4) 0.01417(17) Uani 1 1 d . .
H7 H 0.5346 0.0604 0.7463 0.017 Uiso 1 1 calc R U
C8 C 0.74750(6) 0.55373(14) 0.68435(4) 0.01219(17) Uani 1 1 d . .
H8 H 0.7572 0.6302 0.7277 0.015 Uiso 1 1 calc R U
C9 C 0.85860(6) 0.80655(14) 0.64860(4) 0.01144(17) Uani 1 1 d . .
C10 C 0.86287(6) 0.96843(15) 0.70061(4) 0.01300(17) Uani 1 1 d . .
H10 H 0.8192 0.9577 0.7318 0.016 Uiso 1 1 calc R U
C11 C 0.93034(7) 1.14457(15) 0.70700(5) 0.01604(18) Uani 1 1 d . .
H11 H 0.9332 1.2523 0.7429 0.019 Uiso 1 1 calc R U
C12 C 0.99377(7) 1.16393(17) 0.66108(5) 0.0194(2) Uani 1 1 d . .
H12 H 1.0397 1.2848 0.6655 0.023 Uiso 1 1 calc R U
C13 C 0.98978(7) 1.00574(17) 0.60863(5) 0.01839(19) Uani 1 1 d . .
H13 H 1.0330 1.0181 0.5772 0.022 Uiso 1 1 calc R U
C14 C 0.92249(6) 0.83028(15) 0.60257(4) 0.01349(17) Uani 1 1 d . .
C15 C 0.84958(6) 0.68492(15) 0.49064(4) 0.01267(17) Uani 1 1 d . .
C16 C 0.78585(7) 0.86677(15) 0.47437(5) 0.01518(18) Uani 1 1 d . .
H16 H 0.7893 0.9880 0.5060 0.018 Uiso 1 1 calc R U
C17 C 0.71635(7) 0.86797(17) 0.41041(5) 0.0192(2) Uani 1 1 d . .
H17 H 0.6723 0.9915 0.3985 0.023 Uiso 1 1 calc R U
C18 C 0.71104(8) 0.69067(18) 0.36411(5) 0.0213(2) Uani 1 1 d . .
H18 H 0.6638 0.6929 0.3207 0.026 Uiso 1 1 calc R U
C19 C 0.77548(8) 0.50970(17) 0.38177(5) 0.0208(2) Uani 1 1 d . .
H19 H 0.7718 0.3879 0.3503 0.025 Uiso 1 1 calc R U
C20 C 0.84515(7) 0.50548(16) 0.44502(5) 0.01684(19) Uani 1 1 d . .
H20 H 0.8891 0.3818 0.4569 0.020 Uiso 1 1 calc R U

loop_
_atom_site_aniso_label
_atom_site_aniso_U_11
_atom_site_aniso_U_22
_atom_site_aniso_U_33
_atom_site_aniso_U_23
_atom_site_aniso_U_13
_atom_site_aniso_U_12
O1 0.0196(3) 0.0141(3) 0.0150(3) 0.0011(2) 0.0037(2) -0.0050(2)
O2 0.0216(3) 0.0154(3) 0.0134(3) -0.0032(2) 0.0085(2) -0.0062(2)
O3 0.0157(3) 0.0171(3) 0.0138(3) -0.0038(2) 0.0017(2) 0.0033(2)
N1 0.0118(3) 0.0102(3) 0.0130(3) -0.0006(2) 0.0009(3) 0.0005(3)
C1 0.0221(4) 0.0153(4) 0.0162(4) -0.0004(3) 0.0007(3) -0.0045(3)
C2 0.0116(4) 0.0105(4) 0.0126(4) 0.0026(3) 0.0005(3) 0.0008(3)
C3 0.0138(4) 0.0113(4) 0.0109(4) 0.0001(3) 0.0016(3) 0.0004(3)
C4 0.0119(4) 0.0117(4) 0.0097(3) 0.0012(3) 0.0022(3) 0.0016(3)
C5 0.0107(4) 0.0107(4) 0.0105(4) 0.0002(3) 0.0008(3) 0.0018(3)
C6 0.0151(4) 0.0145(4) 0.0097(3) -0.0001(3) 0.0018(3) 0.0018(3)
C7 0.0158(4) 0.0159(4) 0.0112(4) 0.0018(3) 0.0039(3) 0.0009(3)
C8 0.0123(4) 0.0114(4) 0.0119(4) -0.0012(3) 0.0005(3) 0.0019(3)
C9 0.0104(3) 0.0105(4) 0.0118(4) 0.0003(3) -0.0011(3) 0.0012(3)
C10 0.0133(4) 0.0124(4) 0.0118(4) -0.0002(3) -0.0004(3) 0.0018(3)
C11 0.0171(4) 0.0130(4) 0.0149(4) -0.0020(3) -0.0031(3) -0.0001(3)
C12 0.0180(4) 0.0174(4) 0.0205(4) -0.0010(3) -0.0005(3) -0.0062(3)
C13 0.0168(4) 0.0201(5) 0.0184(4) 0.0001(3) 0.0042(3) -0.0037(3)
C14 0.0135(4) 0.0139(4) 0.0120(4) -0.0015(3) 0.0006(3) 0.0012(3)
C15 0.0131(4) 0.0142(4) 0.0116(4) -0.0007(3) 0.0046(3) -0.0022(3)
C16 0.0173(4) 0.0147(4) 0.0138(4) -0.0012(3) 0.0041(3) 0.0000(3)
C17 0.0193(4) 0.0216(5) 0.0160(4) 0.0022(3) 0.0021(3) 0.0012(4)
C18 0.0228(5) 0.0266(5) 0.0134(4) -0.0002(4) 0.0016(3) -0.0065(4)
C19 0.0275(5) 0.0200(5) 0.0161(4) -0.0061(3) 0.0074(4) -0.0070(4)
C20 0.0198(4) 0.0147(4) 0.0177(4) -0.0029(3) 0.0076(3) -0.0010(3)

loop_
_atom_type_symbol
_atom_type_description
_atom_type_scat_dispersion_real
_atom_type_scat_dispersion_imag
_atom_type_scat_source
C C 0.0020 0.0010 'International Tables Vol C Tables 4.2.6.8 and 6.1.1.4'
H H 0.0000 0.0000 'International Tables Vol C Tables 4.2.6.8 and 6.1.1.4'
N N 0.0040 0.0020 'International Tables Vol C Tables 4.2.6.8 and 6.1.1.4'
O O 0.0080 0.0040 'International Tables Vol C Tables 4.2.6.8 and 6.1.1.4'

loop_
_geom_angle_atom_site_label_1
_geom_angle_atom_site_label_2
_geom_angle_atom_site_label_3
_geom_angle
C2 O1 C1 117.71(7)
C4 O2 H2 109.5
C15 O3 C14 117.54(7)
C8 N1 C9 122.23(8)
O1 C1 H1A 109.5
O1 C1 H1B 109.5
H1A C1 H1B 109.5
O1 C1 H1C 109.5
H1A C1 H1C 109.5
H1B C1 H1C 109.5
O1 C2 C3 123.84(8)
O1 C2 C7 115.28(8)
C3 C2 C7 120.88(8)
C2 C3 C4 119.39(8)
C2 C3 H3 120.3
C4 C3 H3 120.3
O2 C4 C3 117.74(8)
O2 C4 C5 121.50(8)
C3 C4 C5 120.76(8)
C6 C5 C4 118.02(8)
C6 C5 C8 120.82(8)
C4 C5 C8 121.15(8)
C7 C6 C5 121.81(8)
C7 C6 H6 119.1
C5 C6 H6 119.1
C6 C7 C2 119.12(8)
C6 C7 H7 120.4
C2 C7 H7 120.4
N1 C8 C5 120.79(8)
N1 C8 H8 119.6
C5 C8 H8 119.6
C14 C9 C10 118.15(8)
C14 C9 N1 116.74(8)
C10 C9 N1 125.08(8)
C11 C10 C9 120.61(8)
C11 C10 H10 119.7
C9 C10 H10 119.7
C10 C11 C12 120.29(8)
C10 C11 H11 119.9
C12 C11 H11 119.9
C11 C12 C13 119.83(9)
C11 C12 H12 120.1
C13 C12 H12 120.1
C14 C13 C12 119.64(9)
C14 C13 H13 120.2
C12 C13 H13 120.2
C13 C14 O3 118.82(8)
C13 C14 C9 121.46(8)
O3 C14 C9 119.64(8)
O3 C15 C16 123.34(8)
O3 C15 C20 115.24(8)
C16 C15 C20 121.41(8)
C15 C16 C17 118.65(9)
C15 C16 H16 120.7
C17 C16 H16 120.7
C18 C17 C16 120.75(9)
C18 C17 H17 119.6
C16 C17 H17 119.6
C17 C18 C19 119.52(9)
C17 C18 H18 120.2
C19 C18 H18 120.2
C20 C19 C18 120.61(9)
C20 C19 H19 119.7
C18 C19 H19 119.7
C19 C20 C15 119.06(9)
C19 C20 H20 120.5
C15 C20 H20 120.5

loop_
_geom_bond_atom_site_label_1
_geom_bond_atom_site_label_2
_geom_bond_distance
O1 C2 1.3610(11)
O1 C1 1.4340(11)
O2 C4 1.3427(10)
O2 H2 0.8400
O3 C15 1.3837(11)
O3 C14 1.3887(11)
N1 C8 1.2889(12)
N1 C9 1.4075(11)
C1 H1A 0.9800
C1 H1B 0.9800
C1 H1C 0.9800
C2 C3 1.3892(12)
C2 C7 1.4058(12)
C3 C4 1.3979(12)
C3 H3 0.9500
C4 C5 1.4135(12)
C5 C6 1.4057(12)
C5 C8 1.4430(12)
C6 C7 1.3772(13)
C6 H6 0.9500
C7 H7 0.9500
C8 H8 0.9500
C9 C14 1.3998(13)
C9 C10 1.4000(12)
C10 C11 1.3890(13)
C10 H10 0.9500
C11 C12 1.3909(14)
C11 H11 0.9500
C12 C13 1.3916(14)
C12 H12 0.9500
C13 C14 1.3848(13)
C13 H13 0.9500
C15 C16 1.3872(13)
C15 C20 1.3915(12)
C16 C17 1.3986(13)
C16 H16 0.9500
C17 C18 1.3888(14)
C17 H17 0.9500
C18 C19 1.3913(15)
C18 H18 0.9500
C19 C20 1.3896(14)
C19 H19 0.9500
C20 H20 0.9500

loop_
_geom_hbond_atom_site_label_D
_geom_hbond_atom_site_label_H
_geom_hbond_atom_site_label_A
_geom_hbond_distance_DH
_geom_hbond_distance_HA
_geom_hbond_distance_DA
_geom_hbond_angle_DHA
O2 H2 N1 0.84 1.82 2.5689(11) 146.9

loop_
_geom_torsion_atom_site_label_1
_geom_torsion_atom_site_label_2
_geom_torsion_atom_site_label_3
_geom_torsion_atom_site_label_4
_geom_torsion
C1 O1 C2 C3 -3.72(12)
C1 O1 C2 C7 176.87(8)
O1 C2 C3 C4 -178.78(7)
C7 C2 C3 C4 0.60(13)
C2 C3 C4 O2 -179.60(7)
C2 C3 C4 C5 0.66(12)
O2 C4 C5 C6 179.18(8)
C3 C4 C5 C6 -1.09(12)
O2 C4 C5 C8 -2.20(12)
C3 C4 C5 C8 177.53(8)
C4 C5 C6 C7 0.28(12)
C8 C5 C6 C7 -178.35(8)
C5 C6 C7 C2 0.95(13)
O1 C2 C7 C6 178.04(8)
C3 C2 C7 C6 -1.40(13)
C9 N1 C8 C5 -178.73(7)
C6 C5 C8 N1 -178.17(8)
C4 C5 C8 N1 3.25(12)
C8 N1 C9 C14 163.88(8)
C8 N1 C9 C10 -17.80(13)
C14 C9 C10 C11 -1.38(12)
N1 C9 C10 C11 -179.68(8)
C9 C10 C11 C12 0.86(13)
C10 C11 C12 C13 -0.18(14)
C11 C12 C13 C14 0.07(14)
C12 C13 C14 O3 -177.40(8)
C12 C13 C14 C9 -0.64(14)
C15 O3 C14 C13 -100.21(10)
C15 O3 C14 C9 82.97(10)
C10 C9 C14 C13 1.29(13)
N1 C9 C14 C13 179.72(8)
C10 C9 C14 O3 178.02(7)
N1 C9 C14 O3 -3.54(11)
C14 O3 C15 C16 8.40(12)
C14 O3 C15 C20 -172.65(8)
O3 C15 C16 C17 178.58(8)
C20 C15 C16 C17 -0.31(14)
C15 C16 C17 C18 0.11(14)
C16 C17 C18 C19 0.18(15)
C17 C18 C19 C20 -0.28(15)
C18 C19 C20 C15 0.08(14)
O3 C15 C20 C19 -178.76(8)
C16 C15 C20 C19 0.21(14)
